data_4081675
loop_
_publ_author_name
'Rong, Weifeng'
'Cheng, Jianhua'
'Mou, Zehuai'
'Xie, Hongyan'
'Cui, Dongmei'

_publ_section_title
;
 Facile Preparation of a Scandium Terminal Imido Complex Supported by a
 Phosphazene Ligand
;
_journal_issue 19
_journal_name_full Organometallics
_journal_page_first 5523
_journal_paper_doi 10.1021/om400803q
_journal_volume 32
_journal_year 2013
_chemical_formula_sum 'C64 H83 Lu N4 P2 Si'
_chemical_formula_weight 1173.34
_chemical_name_systematic
; 
 ? 
;
_space_group_IT_number 9
_symmetry_cell_setting monoclinic
_symmetry_space_group_name_Hall 'C -2yc'
_symmetry_space_group_name_H-M 'C 1 c 1'
_atom_sites_solution_hydrogens geom
_atom_sites_solution_primary direct
_atom_sites_solution_secondary difmap
_audit_creation_method SHELXL-97
_cell_angle_alpha 90.00
_cell_angle_beta 114.0980(10)
_cell_angle_gamma 90.00
_cell_formula_units_Z 4
_cell_length_a 23.0407(12)
_cell_length_b 13.1043(7)
_cell_length_c 21.4908(11)
_cell_measurement_temperature 273(2)
_cell_volume 5923.3(5)
_computing_structure_refinement 'SHELXL-97 (Sheldrick, 1997)'
_computing_structure_solution 'SHELXS-97 (Sheldrick, 1990)'
_diffrn_ambient_temperature 273(2)
_diffrn_measured_fraction_theta_full 0.996
_diffrn_measured_fraction_theta_max 0.996
_diffrn_radiation_monochromator graphite
_diffrn_radiation_source 'fine-focus sealed tube'
_diffrn_radiation_type MoK\a
_diffrn_radiation_wavelength 0.71073
_diffrn_reflns_av_R_equivalents 0.0341
_diffrn_reflns_av_sigmaI/netI 0.0596
_diffrn_reflns_limit_h_max 28
_diffrn_reflns_limit_h_min -27
_diffrn_reflns_limit_k_max 16
_diffrn_reflns_limit_k_min -16
_diffrn_reflns_limit_l_max 14
_diffrn_reflns_limit_l_min -26
_diffrn_reflns_number 18681
_diffrn_reflns_theta_full 26.04
_diffrn_reflns_theta_max 26.04
_diffrn_reflns_theta_min 1.83
_exptl_absorpt_coefficient_mu 1.783
_exptl_absorpt_correction_T_max 0.7884
_exptl_absorpt_correction_T_min 0.6951
_exptl_absorpt_correction_type multi-scan
_exptl_crystal_colour colorless
_exptl_crystal_density_diffrn 1.316
_exptl_crystal_density_method 'not measured'
_exptl_crystal_description block
_exptl_crystal_F_000 2440
_exptl_crystal_size_max 0.22
_exptl_crystal_size_mid 0.17
_exptl_crystal_size_min 0.14
_refine_diff_density_max 1.174
_refine_diff_density_min -0.370
_refine_diff_density_rms 0.074
_refine_ls_abs_structure_details 'Flack H D (1983), Acta Cryst. A39, 876-881'
_refine_ls_abs_structure_Flack -0.007(5)
_refine_ls_extinction_method none
_refine_ls_goodness_of_fit_ref 0.987
_refine_ls_hydrogen_treatment mixed
_refine_ls_matrix_type full
_refine_ls_number_parameters 664
_refine_ls_number_reflns 8619
_refine_ls_number_restraints 2
_refine_ls_restrained_S_all 0.986
_refine_ls_R_factor_all 0.0313
_refine_ls_R_factor_gt 0.0284
_refine_ls_shift/su_max 0.001
_refine_ls_shift/su_mean 0.000
_refine_ls_structure_factor_coef Fsqd
_refine_ls_weighting_details 'calc w=1/[\s^2^(Fo^2^)+(0.0028P)^2^+0.0000P] where P=(Fo^2^+2Fc^2^)/3'
_refine_ls_weighting_scheme calc
_refine_ls_wR_factor_gt 0.0571
_refine_ls_wR_factor_ref 0.0583
_reflns_number_gt 8082
_reflns_number_total 8619
_reflns_threshold_expression >2sigma(I)
_cod_data_source_file om400803q_si_003.cif
_cod_data_source_block 10
_cod_original_sg_symbol_H-M Cc
_cod_database_code 4081675

loop_
_symmetry_equiv_pos_as_xyz
'x, y, z'
'x, -y, z+1/2'
'x+1/2, y+1/2, z'
'x+1/2, -y+1/2, z+1/2'

loop_
_atom_site_label
_atom_site_type_symbol
_atom_site_fract_x
_atom_site_fract_y
_atom_site_fract_z
_atom_site_U_iso_or_equiv
_atom_site_adp_type
_atom_site_occupancy
_atom_site_symmetry_multiplicity
_atom_site_calc_flag
_atom_site_refinement_flags
Lu1 Lu 0.747611(9) 0.218193(11) 0.749563(9) 0.02015(5) Uani 1 1 d .
N1 N 0.64961(16) 0.1441(3) 0.71515(19) 0.0229(8) Uani 1 1 d .
N2 N 0.69361(16) 0.1573(3) 0.62497(18) 0.0221(8) Uani 1 1 d .
N3 N 0.75396(18) 0.3221(3) 0.6655(2) 0.0217(9) Uani 1 1 d .
N4 N 0.76704(18) 0.3434(3) 0.8228(2) 0.0251(9) Uani 1 1 d .
H4 H 0.7504 0.3963 0.7983 0.030 Uiso 1 1 calc R
P1 P 0.62918(5) 0.13151(8) 0.63402(6) 0.0211(2) Uani 1 1 d .
P2 P 0.72740(6) 0.24593(9) 0.60051(6) 0.0211(3) Uani 1 1 d .
Si1 Si 0.87021(7) -0.01347(10) 0.80001(8) 0.0337(3) Uani 1 1 d .
C1 C 0.8253(2) 0.0971(3) 0.8080(3) 0.0307(11) Uani 1 1 d .
H1A H 0.8598 0.1414 0.8360 0.037 Uiso 1 1 calc R
H1B H 0.8083 0.0702 0.8391 0.037 Uiso 1 1 calc R
C2 C 0.9385(3) 0.0309(4) 0.7822(3) 0.0522(16) Uani 1 1 d .
H2A H 0.9235 0.0760 0.7436 0.078 Uiso 1 1 calc R
H2B H 0.9591 -0.0268 0.7724 0.078 Uiso 1 1 calc R
H2C H 0.9683 0.0664 0.8212 0.078 Uiso 1 1 calc R
C3 C 0.9083(3) -0.0933(5) 0.8793(3) 0.0604(18) Uani 1 1 d .
H3A H 0.9396 -0.0534 0.9145 0.091 Uiso 1 1 calc R
H3B H 0.9283 -0.1517 0.8695 0.091 Uiso 1 1 calc R
H3C H 0.8764 -0.1155 0.8942 0.091 Uiso 1 1 calc R
C4 C 0.8195(3) -0.1063(4) 0.7333(3) 0.0504(17) Uani 1 1 d .
H4A H 0.7901 -0.1385 0.7483 0.076 Uiso 1 1 calc R
H4B H 0.8462 -0.1572 0.7262 0.076 Uiso 1 1 calc R
H4C H 0.7965 -0.0705 0.6914 0.076 Uiso 1 1 calc R
C5 C 0.7930(2) 0.3793(3) 0.8893(2) 0.0247(10) Uani 1 1 d .
C6 C 0.7883(3) 0.3188(4) 0.9421(3) 0.0291(12) Uani 1 1 d .
C7 C 0.8124(3) 0.3567(5) 1.0083(3) 0.0411(16) Uani 1 1 d .
H7 H 0.8074 0.3180 1.0421 0.049 Uiso 1 1 calc R
C8 C 0.8429(3) 0.4481(4) 1.0258(3) 0.0429(14) Uani 1 1 d .
H8 H 0.8593 0.4707 1.0707 0.052 Uiso 1 1 calc R
C9 C 0.8489(2) 0.5066(4) 0.9754(3) 0.0354(12) Uani 1 1 d .
H9 H 0.8700 0.5688 0.9871 0.043 Uiso 1 1 calc R
C10 C 0.8246(2) 0.4755(4) 0.9074(3) 0.0262(11) Uani 1 1 d .
C11 C 0.7558(3) 0.2151(4) 0.9300(3) 0.0349(12) Uani 1 1 d .
H11 H 0.7430 0.1973 0.8819 0.042 Uiso 1 1 calc R
C12 C 0.8009(3) 0.1338(4) 0.9726(3) 0.0611(18) Uani 1 1 d .
H12A H 0.8365 0.1290 0.9604 0.092 Uiso 1 1 calc R
H12B H 0.7793 0.0693 0.9646 0.092 Uiso 1 1 calc R
H12C H 0.8157 0.1513 1.0200 0.092 Uiso 1 1 calc R
C13 C 0.6965(4) 0.2156(5) 0.9444(5) 0.059(3) Uani 1 1 d .
H13A H 0.6754 0.1509 0.9320 0.089 Uiso 1 1 calc R
H13B H 0.6684 0.2687 0.9184 0.089 Uiso 1 1 calc R
H13C H 0.7083 0.2277 0.9921 0.089 Uiso 1 1 calc R
C14 C 0.9007(3) 0.5865(4) 0.8791(3) 0.0445(14) Uani 1 1 d .
H14A H 0.9115 0.6283 0.9189 0.067 Uiso 1 1 calc R
H14B H 0.9040 0.6262 0.8431 0.067 Uiso 1 1 calc R
H14C H 0.9294 0.5296 0.8894 0.067 Uiso 1 1 calc R
C15 C 0.7867(3) 0.6371(4) 0.8421(3) 0.0519(16) Uani 1 1 d .
H15A H 0.7440 0.6116 0.8264 0.078 Uiso 1 1 calc R
H15B H 0.7904 0.6801 0.8077 0.078 Uiso 1 1 calc R
H15C H 0.7967 0.6758 0.8831 0.078 Uiso 1 1 calc R
C16 C 0.8329(3) 0.5476(4) 0.8565(3) 0.0300(12) Uani 1 1 d .
H16 H 0.8220 0.5101 0.8138 0.036 Uiso 1 1 calc R
C17 C 0.7898(2) 0.4161(3) 0.6739(2) 0.0227(10) Uani 1 1 d .
C18 C 0.7577(2) 0.5106(3) 0.6563(2) 0.0273(11) Uani 1 1 d .
C19 C 0.7937(3) 0.6000(4) 0.6693(3) 0.0343(12) Uani 1 1 d .
H19 H 0.7730 0.6627 0.6591 0.041 Uiso 1 1 calc R
C20 C 0.8594(2) 0.5974(4) 0.6971(3) 0.0350(12) Uani 1 1 d .
H20 H 0.8827 0.6575 0.7043 0.042 Uiso 1 1 calc R
C21 C 0.8897(2) 0.5051(4) 0.7139(2) 0.0307(11) Uani 1 1 d .
H21 H 0.9339 0.5034 0.7329 0.037 Uiso 1 1 calc R
C22 C 0.8563(2) 0.4134(4) 0.7035(2) 0.0262(11) Uani 1 1 d .
C23 C 0.8950(2) 0.3170(4) 0.7316(3) 0.0290(11) Uani 1 1 d .
H23 H 0.8659 0.2587 0.7173 0.035 Uiso 1 1 calc R
C24 C 0.9466(3) 0.3009(4) 0.7035(3) 0.0461(15) Uani 1 1 d .
H24A H 0.9267 0.2955 0.6547 0.069 Uiso 1 1 calc R
H24B H 0.9698 0.2393 0.7223 0.069 Uiso 1 1 calc R
H24C H 0.9754 0.3578 0.7162 0.069 Uiso 1 1 calc R
C25 C 0.9254(2) 0.3192(4) 0.8094(3) 0.0374(13) Uani 1 1 d .
H25A H 0.9576 0.3711 0.8247 0.056 Uiso 1 1 calc R
H25B H 0.9443 0.2541 0.8263 0.056 Uiso 1 1 calc R
H25C H 0.8935 0.3338 0.8260 0.056 Uiso 1 1 calc R
C26 C 0.6853(2) 0.5188(4) 0.6275(3) 0.0307(12) Uani 1 1 d .
H26 H 0.6679 0.4550 0.6032 0.037 Uiso 1 1 calc R
C27 C 0.6593(3) 0.6064(4) 0.5757(3) 0.0539(17) Uani 1 1 d .
H27A H 0.6701 0.6706 0.5992 0.081 Uiso 1 1 calc R
H27B H 0.6140 0.6007 0.5527 0.081 Uiso 1 1 calc R
H27C H 0.6777 0.6026 0.5430 0.081 Uiso 1 1 calc R
C28 C 0.6616(3) 0.5291(4) 0.6831(3) 0.0451(14) Uani 1 1 d .
H28A H 0.6744 0.4704 0.7123 0.068 Uiso 1 1 calc R
H28B H 0.6160 0.5339 0.6630 0.068 Uiso 1 1 calc R
H28C H 0.6793 0.5895 0.7093 0.068 Uiso 1 1 calc R
C29 C 0.7896(2) 0.1855(4) 0.5819(3) 0.0250(11) Uani 1 1 d .
C30 C 0.8154(2) 0.0945(4) 0.6135(3) 0.0346(12) Uani 1 1 d .
H30 H 0.8006 0.0645 0.6435 0.041 Uiso 1 1 calc R
C31 C 0.8633(3) 0.0480(4) 0.6006(3) 0.0482(15) Uani 1 1 d .
H31 H 0.8800 -0.0139 0.6214 0.058 Uiso 1 1 calc R
C32 C 0.8862(3) 0.0919(4) 0.5576(3) 0.0448(14) Uani 1 1 d .
H32 H 0.9182 0.0598 0.5490 0.054 Uiso 1 1 calc R
C33 C 0.8623(3) 0.1823(4) 0.5274(3) 0.0459(14) Uani 1 1 d .
H33 H 0.8787 0.2131 0.4990 0.055 Uiso 1 1 calc R
C34 C 0.8135(4) 0.2292(5) 0.5385(4) 0.0398(17) Uani 1 1 d .
H34 H 0.7967 0.2905 0.5168 0.048 Uiso 1 1 calc R
C35 C 0.6793(2) 0.3035(4) 0.5183(3) 0.0237(11) Uani 1 1 d .
C36 C 0.6973(3) 0.3954(4) 0.4996(3) 0.0350(15) Uani 1 1 d .
H36 H 0.7308 0.4323 0.5313 0.042 Uiso 1 1 calc R
C37 C 0.6659(3) 0.4325(4) 0.4343(3) 0.0425(14) Uani 1 1 d .
H37 H 0.6782 0.4943 0.4222 0.051 Uiso 1 1 calc R
C38 C 0.6167(3) 0.3790(4) 0.3873(3) 0.0429(14) Uani 1 1 d .
H38 H 0.5954 0.4047 0.3435 0.051 Uiso 1 1 calc R
C39 C 0.5984(2) 0.2859(4) 0.4050(3) 0.0374(12) Uani 1 1 d .
H39 H 0.5648 0.2497 0.3729 0.045 Uiso 1 1 calc R
C40 C 0.6299(2) 0.2474(4) 0.4698(3) 0.0291(11) Uani 1 1 d .
H40 H 0.6183 0.1845 0.4812 0.035 Uiso 1 1 calc R
C41 C 0.5645(2) 0.2124(3) 0.5800(2) 0.0237(10) Uani 1 1 d .
C42 C 0.5738(2) 0.3179(3) 0.5854(3) 0.0304(11) Uani 1 1 d .
H42 H 0.6113 0.3437 0.6184 0.036 Uiso 1 1 calc R
C43 C 0.5288(2) 0.3848(4) 0.5431(3) 0.0398(13) Uani 1 1 d .
H43 H 0.5358 0.4549 0.5477 0.048 Uiso 1 1 calc R
C44 C 0.4735(3) 0.3466(5) 0.4941(3) 0.0466(15) Uani 1 1 d .
H44 H 0.4434 0.3911 0.4646 0.056 Uiso 1 1 calc R
C45 C 0.4622(3) 0.2439(4) 0.4881(3) 0.0409(14) Uani 1 1 d .
H45 H 0.4237 0.2190 0.4562 0.049 Uiso 1 1 calc R
C46 C 0.5084(2) 0.1766(4) 0.5297(3) 0.0347(13) Uani 1 1 d .
H46 H 0.5016 0.1067 0.5236 0.042 Uiso 1 1 calc R
C47 C 0.6002(2) 0.0064(3) 0.6012(2) 0.0237(10) Uani 1 1 d .
C48 C 0.6245(2) -0.0479(3) 0.5620(3) 0.0326(12) Uani 1 1 d .
H48 H 0.6600 -0.0236 0.5566 0.039 Uiso 1 1 calc R
C49 C 0.5965(3) -0.1377(4) 0.5309(3) 0.0446(14) Uani 1 1 d .
H49 H 0.6134 -0.1739 0.5050 0.054 Uiso 1 1 calc R
C50 C 0.5438(3) -0.1737(4) 0.5381(3) 0.0407(13) Uani 1 1 d .
H50 H 0.5245 -0.2335 0.5161 0.049 Uiso 1 1 calc R
C51 C 0.5193(2) -0.1226(4) 0.5773(3) 0.0353(12) Uani 1 1 d .
H51 H 0.4841 -0.1486 0.5827 0.042 Uiso 1 1 calc R
C52 C 0.5466(2) -0.0325(4) 0.6091(3) 0.0330(12) Uani 1 1 d .
H52 H 0.5298 0.0023 0.6356 0.040 Uiso 1 1 calc R
C53 C 0.6148(2) 0.1125(3) 0.7544(2) 0.0259(10) Uani 1 1 d .
C54 C 0.6250(2) 0.0156(3) 0.7854(2) 0.0249(10) Uani 1 1 d .
C55 C 0.5930(2) -0.0089(4) 0.8265(3) 0.0380(13) Uani 1 1 d .
H55 H 0.5997 -0.0726 0.8473 0.046 Uiso 1 1 calc R
C56 C 0.5520(2) 0.0582(4) 0.8370(3) 0.0382(13) Uani 1 1 d .
H56 H 0.5309 0.0400 0.8642 0.046 Uiso 1 1 calc R
C57 C 0.5427(2) 0.1522(4) 0.8069(3) 0.0372(13) Uani 1 1 d .
H57 H 0.5154 0.1978 0.8145 0.045 Uiso 1 1 calc R
C58 C 0.5726(2) 0.1818(4) 0.7655(3) 0.0286(11) Uani 1 1 d .
C59 C 0.5613(3) 0.2892(4) 0.7354(3) 0.0357(12) Uani 1 1 d .
H59 H 0.5851 0.2950 0.7067 0.043 Uiso 1 1 calc R
C60 C 0.4907(3) 0.3051(4) 0.6889(3) 0.0518(16) Uani 1 1 d .
H60A H 0.4660 0.3008 0.7155 0.078 Uiso 1 1 calc R
H60B H 0.4771 0.2533 0.6543 0.078 Uiso 1 1 calc R
H60C H 0.4850 0.3711 0.6678 0.078 Uiso 1 1 calc R
C61 C 0.5860(3) 0.3712(4) 0.7894(3) 0.0510(16) Uani 1 1 d .
H61A H 0.5670 0.3632 0.8214 0.077 Uiso 1 1 calc R
H61B H 0.5754 0.4371 0.7684 0.077 Uiso 1 1 calc R
H61C H 0.6314 0.3653 0.8129 0.077 Uiso 1 1 calc R
C62 C 0.6717(3) -0.0634(4) 0.7807(3) 0.0349(13) Uani 1 1 d .
H62 H 0.6917 -0.0350 0.7521 0.042 Uiso 1 1 calc R
C63 C 0.7242(2) -0.0853(4) 0.8512(3) 0.0459(14) Uani 1 1 d .
H63A H 0.7070 -0.1243 0.8775 0.069 Uiso 1 1 calc R
H63B H 0.7408 -0.0220 0.8740 0.069 Uiso 1 1 calc R
H63C H 0.7577 -0.1232 0.8462 0.069 Uiso 1 1 calc R
C64 C 0.6413(3) -0.1653(4) 0.7497(3) 0.0521(16) Uani 1 1 d .
H64A H 0.6733 -0.2102 0.7475 0.078 Uiso 1 1 calc R
H64B H 0.6092 -0.1541 0.7047 0.078 Uiso 1 1 calc R
H64C H 0.6223 -0.1955 0.7776 0.078 Uiso 1 1 calc R

loop_
_atom_site_aniso_label
_atom_site_aniso_U_11
_atom_site_aniso_U_22
_atom_site_aniso_U_33
_atom_site_aniso_U_23
_atom_site_aniso_U_13
_atom_site_aniso_U_12
Lu1 0.02018(8) 0.02053(8) 0.01955(9) -0.00038(12) 0.00790(6) -0.00116(12)
N1 0.022(2) 0.0209(18) 0.025(2) -0.0021(16) 0.0085(17) -0.0016(15)
N2 0.0205(19) 0.0223(19) 0.023(2) 0.0001(16) 0.0076(17) 0.0008(15)
N3 0.022(2) 0.0202(19) 0.024(2) -0.0004(17) 0.0111(19) -0.0015(16)
N4 0.029(2) 0.021(2) 0.021(2) 0.0013(17) 0.0059(19) 0.0019(17)
P1 0.0203(6) 0.0213(6) 0.0222(7) -0.0005(5) 0.0091(5) -0.0008(5)
P2 0.0196(6) 0.0241(6) 0.0191(7) 0.0004(5) 0.0075(5) -0.0010(5)
Si1 0.0350(8) 0.0271(7) 0.0382(9) 0.0016(6) 0.0139(7) 0.0054(6)
C1 0.030(3) 0.030(3) 0.031(3) -0.001(2) 0.011(2) -0.004(2)
C2 0.050(4) 0.044(3) 0.070(5) -0.008(3) 0.033(3) 0.007(3)
C3 0.064(4) 0.051(4) 0.054(4) 0.008(3) 0.011(3) 0.018(3)
C4 0.063(4) 0.037(4) 0.046(4) -0.001(3) 0.017(3) -0.007(3)
C5 0.021(2) 0.029(2) 0.023(3) -0.003(2) 0.008(2) 0.0028(19)
C6 0.032(3) 0.030(3) 0.031(3) -0.004(2) 0.019(3) -0.003(2)
C7 0.054(4) 0.047(4) 0.023(3) -0.001(3) 0.016(3) -0.014(3)
C8 0.063(4) 0.040(3) 0.022(3) -0.007(2) 0.014(3) -0.005(3)
C9 0.042(3) 0.035(3) 0.027(3) -0.008(2) 0.013(3) -0.010(2)
C10 0.028(3) 0.028(3) 0.024(3) -0.005(2) 0.011(2) 0.000(2)
C11 0.049(4) 0.035(3) 0.029(3) -0.002(2) 0.024(3) -0.002(2)
C12 0.068(4) 0.042(4) 0.056(4) 0.011(3) 0.008(4) 0.000(3)
C13 0.047(5) 0.065(5) 0.068(7) -0.017(4) 0.026(4) -0.033(4)
C14 0.050(3) 0.054(3) 0.036(3) -0.005(3) 0.024(3) -0.017(3)
C15 0.072(4) 0.039(3) 0.042(4) 0.006(3) 0.021(3) 0.010(3)
C16 0.040(3) 0.028(3) 0.026(3) -0.007(2) 0.017(3) -0.004(2)
C17 0.028(3) 0.024(2) 0.018(2) -0.0034(19) 0.010(2) -0.0032(19)
C18 0.034(3) 0.023(2) 0.026(3) -0.002(2) 0.014(2) -0.004(2)
C19 0.050(3) 0.023(2) 0.029(3) 0.003(2) 0.015(3) 0.001(2)
C20 0.049(3) 0.027(3) 0.032(3) -0.004(2) 0.020(3) -0.019(2)
C21 0.026(3) 0.043(3) 0.024(3) -0.005(2) 0.011(2) -0.009(2)
C22 0.032(3) 0.030(2) 0.017(3) 0.000(2) 0.011(2) -0.007(2)
C23 0.024(3) 0.032(3) 0.030(3) -0.002(2) 0.010(2) -0.005(2)
C24 0.037(3) 0.057(4) 0.051(4) -0.004(3) 0.025(3) -0.003(3)
C25 0.031(3) 0.043(3) 0.031(3) 0.004(2) 0.004(2) 0.003(2)
C26 0.033(3) 0.025(3) 0.033(3) 0.005(2) 0.013(3) 0.000(2)
C27 0.048(4) 0.033(3) 0.066(5) 0.016(3) 0.008(3) 0.003(3)
C28 0.044(3) 0.036(3) 0.058(4) -0.005(3) 0.024(3) 0.004(3)
C29 0.024(3) 0.026(2) 0.025(3) -0.008(2) 0.010(2) -0.007(2)
C30 0.035(3) 0.037(3) 0.040(3) 0.005(2) 0.024(3) 0.005(2)
C31 0.055(4) 0.038(3) 0.054(4) 0.000(3) 0.025(3) 0.014(3)
C32 0.039(3) 0.060(4) 0.044(4) -0.016(3) 0.025(3) 0.006(3)
C33 0.048(3) 0.052(3) 0.053(4) 0.000(3) 0.035(3) -0.001(3)
C34 0.045(4) 0.044(3) 0.038(4) 0.004(3) 0.025(3) 0.006(3)
C35 0.026(3) 0.025(3) 0.021(3) 0.001(2) 0.011(2) 0.005(2)
C36 0.038(3) 0.034(3) 0.033(4) -0.003(3) 0.014(3) -0.004(3)
C37 0.054(4) 0.036(3) 0.034(3) 0.014(3) 0.014(3) 0.006(3)
C38 0.044(3) 0.051(3) 0.024(3) 0.009(3) 0.004(3) 0.010(3)
C39 0.031(3) 0.048(3) 0.028(3) -0.005(3) 0.007(2) 0.003(2)
C40 0.028(3) 0.034(3) 0.027(3) -0.001(2) 0.013(2) -0.003(2)
C41 0.019(2) 0.029(2) 0.021(3) 0.000(2) 0.007(2) 0.0037(19)
C42 0.028(3) 0.031(2) 0.030(3) 0.000(2) 0.009(2) 0.000(2)
C43 0.040(3) 0.031(3) 0.045(4) 0.004(2) 0.013(3) 0.004(2)
C44 0.036(3) 0.048(4) 0.045(4) 0.014(3) 0.006(3) 0.012(3)
C45 0.029(3) 0.051(3) 0.032(3) 0.001(3) 0.001(3) 0.004(2)
C46 0.031(3) 0.037(3) 0.030(3) -0.003(2) 0.006(2) 0.001(2)
C47 0.021(2) 0.024(2) 0.022(3) -0.0019(19) 0.003(2) -0.0017(18)
C48 0.032(3) 0.026(2) 0.042(3) -0.001(2) 0.017(3) 0.000(2)
C49 0.054(4) 0.030(3) 0.052(4) -0.011(3) 0.023(3) 0.004(3)
C50 0.041(3) 0.026(3) 0.046(4) -0.003(2) 0.009(3) -0.006(2)
C51 0.033(3) 0.034(3) 0.035(3) 0.004(2) 0.009(2) -0.012(2)
C52 0.030(3) 0.036(3) 0.032(3) 0.000(2) 0.012(2) -0.007(2)
C53 0.023(2) 0.032(3) 0.021(3) -0.003(2) 0.008(2) -0.005(2)
C54 0.026(2) 0.026(2) 0.023(3) -0.002(2) 0.010(2) -0.008(2)
C55 0.041(3) 0.041(3) 0.031(3) 0.000(2) 0.014(3) -0.014(2)
C56 0.033(3) 0.054(3) 0.036(3) -0.005(3) 0.022(3) -0.017(3)
C57 0.029(3) 0.048(3) 0.039(3) -0.012(3) 0.020(3) -0.007(2)
C58 0.028(3) 0.032(3) 0.029(3) -0.006(2) 0.014(2) -0.004(2)
C59 0.038(3) 0.034(3) 0.041(4) -0.005(3) 0.022(3) 0.009(2)
C60 0.047(4) 0.056(4) 0.055(4) -0.001(3) 0.023(3) 0.014(3)
C61 0.058(4) 0.036(3) 0.066(5) -0.008(3) 0.033(4) -0.003(3)
C62 0.041(3) 0.030(3) 0.035(3) 0.006(3) 0.018(3) -0.003(3)
C63 0.038(3) 0.047(3) 0.044(4) 0.010(3) 0.009(3) 0.002(3)
C64 0.061(4) 0.030(3) 0.055(4) -0.005(3) 0.014(3) 0.006(3)

loop_
_atom_type_symbol
_atom_type_description
_atom_type_scat_dispersion_real
_atom_type_scat_dispersion_imag
_atom_type_scat_source
C C 0.0033 0.0016 'International Tables Vol C Tables 4.2.6.8 and 6.1.1.4'
H H 0.0000 0.0000 'International Tables Vol C Tables 4.2.6.8 and 6.1.1.4'
N N 0.0061 0.0033 'International Tables Vol C Tables 4.2.6.8 and 6.1.1.4'
Si Si 0.0817 0.0704 'International Tables Vol C Tables 4.2.6.8 and 6.1.1.4'
P P 0.1023 0.0942 'International Tables Vol C Tables 4.2.6.8 and 6.1.1.4'
Lu Lu -0.4720 5.8584 'International Tables Vol C Tables 4.2.6.8 and 6.1.1.4'

loop_
_geom_angle_atom_site_label_1
_geom_angle_atom_site_label_2
_geom_angle_atom_site_label_3
_geom_angle
N4 Lu1 N1 115.85(14)
N4 Lu1 N3 93.46(14)
N1 Lu1 N3 111.50(13)
N4 Lu1 C1 103.65(16)
N1 Lu1 C1 108.89(15)
N3 Lu1 C1 122.70(15)
N4 Lu1 N2 148.17(13)
N1 Lu1 N2 62.48(12)
N3 Lu1 N2 61.88(12)
C1 Lu1 N2 106.65(14)
C53 N1 P1 128.0(3)
C53 N1 Lu1 130.1(3)
P1 N1 Lu1 101.89(17)
P2 N2 P1 141.9(2)
P2 N2 Lu1 91.32(15)
P1 N2 Lu1 91.00(16)
C17 N3 P2 128.7(3)
C17 N3 Lu1 128.0(3)
P2 N3 Lu1 100.84(18)
C5 N4 Lu1 150.5(3)
N2 P1 N1 103.41(19)
N2 P1 C47 110.8(2)
N1 P1 C47 114.4(2)
N2 P1 C41 111.0(2)
N1 P1 C41 115.6(2)
C47 P1 C41 101.9(2)
N2 P2 N3 103.1(2)
N2 P2 C29 106.8(2)
N3 P2 C29 113.8(2)
N2 P2 C35 115.7(2)
N3 P2 C35 116.5(2)
C29 P2 C35 100.9(2)
C1 Si1 C2 109.3(2)
C1 Si1 C4 112.6(3)
C2 Si1 C4 111.1(3)
C1 Si1 C3 115.3(3)
C2 Si1 C3 103.8(3)
C4 Si1 C3 104.2(3)
Si1 C1 Lu1 145.7(3)
N4 C5 C6 119.4(4)
N4 C5 C10 122.5(4)
C6 C5 C10 118.0(4)
C7 C6 C5 119.2(5)
C7 C6 C11 117.2(5)
C5 C6 C11 123.6(5)
C8 C7 C6 122.8(6)
C7 C8 C9 118.6(5)
C8 C9 C10 122.3(5)
C9 C10 C5 119.1(5)
C9 C10 C16 117.3(4)
C5 C10 C16 123.6(4)
C12 C11 C13 109.5(5)
C12 C11 C6 111.0(5)
C13 C11 C6 112.4(4)
C10 C16 C14 113.3(4)
C10 C16 C15 110.0(4)
C14 C16 C15 110.3(4)
C22 C17 C18 120.0(4)
C22 C17 N3 119.8(4)
C18 C17 N3 120.0(4)
C19 C18 C17 118.6(4)
C19 C18 C26 118.9(4)
C17 C18 C26 122.4(4)
C20 C19 C18 121.4(5)
C21 C20 C19 119.1(4)
C20 C21 C22 121.9(5)
C21 C22 C17 118.8(4)
C21 C22 C23 117.0(4)
C17 C22 C23 123.9(4)
C22 C23 C25 110.6(4)
C22 C23 C24 112.2(4)
C25 C23 C24 110.3(5)
C28 C26 C18 111.9(5)
C28 C26 C27 110.2(5)
C18 C26 C27 112.5(4)
C30 C29 C34 118.7(5)
C30 C29 P2 119.1(4)
C34 C29 P2 122.2(5)
C29 C30 C31 119.9(5)
C32 C31 C30 120.7(5)
C33 C32 C31 119.9(5)
C32 C33 C34 120.4(6)
C29 C34 C33 120.4(6)
C36 C35 C40 119.3(5)
C36 C35 P2 120.4(4)
C40 C35 P2 119.6(4)
C37 C36 C35 120.5(5)
C38 C37 C36 120.3(5)
C37 C38 C39 120.0(5)
C40 C39 C38 120.3(5)
C39 C40 C35 119.6(5)
C46 C41 C42 117.5(4)
C46 C41 P1 124.3(4)
C42 C41 P1 117.9(3)
C43 C42 C41 121.8(5)
C44 C43 C42 119.0(5)
C45 C44 C43 120.8(5)
C44 C45 C46 119.8(5)
C41 C46 C45 120.9(5)
C48 C47 C52 118.6(4)
C48 C47 P1 122.0(3)
C52 C47 P1 118.9(4)
C49 C48 C47 120.7(5)
C50 C49 C48 120.1(5)
C51 C50 C49 120.6(5)
C50 C51 C52 120.3(5)
C51 C52 C47 119.6(5)
C54 C53 C58 119.4(4)
C54 C53 N1 120.7(4)
C58 C53 N1 119.8(4)
C55 C54 C53 118.4(4)
C55 C54 C62 116.9(4)
C53 C54 C62 124.6(4)
C56 C55 C54 122.1(5)
C57 C56 C55 118.9(5)
C56 C57 C58 122.3(5)
C57 C58 C53 118.9(5)
C57 C58 C59 119.2(5)
C53 C58 C59 121.9(4)
C61 C59 C58 112.5(5)
C61 C59 C60 111.7(4)
C58 C59 C60 110.7(5)
C54 C62 C64 114.3(4)
C54 C62 C63 110.9(5)
C64 C62 C63 107.7(4)

loop_
_geom_bond_atom_site_label_1
_geom_bond_atom_site_label_2
_geom_bond_distance
Lu1 N4 2.190(4)
Lu1 N1 2.286(3)
Lu1 N3 2.315(4)
Lu1 C1 2.337(5)
Lu1 N2 2.576(4)
N1 C53 1.441(6)
N1 P1 1.618(4)
N2 P2 1.602(4)
N2 P1 1.610(4)
N3 C17 1.452(5)
N3 P2 1.620(4)
N4 C5 1.387(6)
P1 C47 1.802(4)
P1 C41 1.811(4)
P2 C29 1.820(5)
P2 C35 1.821(5)
Si1 C1 1.828(5)
Si1 C2 1.859(6)
Si1 C4 1.878(6)
Si1 C3 1.883(6)
C5 C6 1.425(7)
C5 C10 1.428(6)
C6 C7 1.392(8)
C6 C11 1.521(7)
C7 C8 1.362(8)
C8 C9 1.379(7)
C9 C10 1.395(7)
C10 C16 1.516(7)
C11 C12 1.509(7)
C11 C13 1.520(9)
C14 C16 1.522(7)
C15 C16 1.528(7)
C17 C22 1.399(6)
C17 C18 1.412(6)
C18 C19 1.397(6)
C18 C26 1.527(7)
C19 C20 1.383(7)
C20 C21 1.370(7)
C21 C22 1.395(6)
C22 C23 1.523(7)
C23 C25 1.526(7)
C23 C24 1.552(7)
C26 C28 1.510(7)
C26 C27 1.540(7)
C29 C30 1.380(7)
C29 C34 1.384(8)
C30 C31 1.385(7)
C31 C32 1.366(8)
C32 C33 1.355(8)
C33 C34 1.385(8)
C35 C36 1.386(7)
C35 C40 1.398(7)
C36 C37 1.379(8)
C37 C38 1.363(7)
C38 C39 1.393(7)
C39 C40 1.376(7)
C41 C46 1.386(7)
C41 C42 1.396(6)
C42 C43 1.378(7)
C43 C44 1.376(8)
C44 C45 1.367(8)
C45 C46 1.390(7)
C47 C48 1.382(6)
C47 C52 1.410(6)
C48 C49 1.376(7)
C49 C50 1.368(7)
C50 C51 1.366(7)
C51 C52 1.380(7)
C53 C54 1.408(6)
C53 C58 1.420(6)
C54 C55 1.400(6)
C54 C62 1.524(7)
C55 C56 1.376(7)
C56 C57 1.366(7)
C57 C58 1.384(7)
C58 C59 1.527(7)
C59 C61 1.512(8)
C59 C60 1.536(8)
C62 C64 1.528(7)
C62 C63 1.531(7)
